data_8102436
loop_
_publ_author_name
'Suoping Xu'
'Kui Cheng'
'Lei Shi'

_publ_section_title
;
 Crystal structure of dichloro-bis(2-morpholinoethylamino)copper(II),
 Cu(C6H14N2O)2Cl2
;
_journal_issue 2
_journal_name_full 'Zeitschrift f\"ur Kristallographie - New Crystal Structures'
_journal_page_first 261
_journal_volume 224
_journal_year 2009
_chemical_formula_moiety 'C12 H28 Cl2 Cu N4 O2'
_chemical_formula_sum 'C12 H28 Cl2 Cu N4 O2'
_chemical_formula_weight 394.83
_chemical_name_systematic
; 
 Crystal structure of chlorine-2-morpholinoethylaminocopper(II)
C~12~H~28~N~4~O~2~Cl~2~Cu 
;
_space_group_IT_number 2
_symmetry_cell_setting triclinic
_symmetry_space_group_name_Hall '-P 1'
_symmetry_space_group_name_H-M 'P -1'
_atom_sites_solution_hydrogens geom
_atom_sites_solution_primary direct
_atom_sites_solution_secondary difmap
_audit_creation_method SHELXL-97
_cell_angle_alpha 95.24(3)
_cell_angle_beta 108.94(3)
_cell_angle_gamma 96.71(3)
_cell_formula_units_Z 1
_cell_length_a 6.5810(13)
_cell_length_b 8.0190(16)
_cell_length_c 8.6880(17)
_cell_measurement_temperature 293(2)
_cell_volume 426.60(17)
_computing_cell_refinement SMART
_computing_data_collection 'SMART (Siemens, 1996)'
_computing_data_reduction 'SAINT (Siemens, 1996)'
_computing_molecular_graphics 'SHELXTL (Sheldrick, 1997b)'
_computing_publication_material SHELXTL
_computing_structure_refinement 'SHELXL-97 (Sheldrick, 1997a)'
_computing_structure_solution 'SHELXS-97 (Sheldrick, 1997a)'
_diffrn_ambient_temperature 293(2)
_diffrn_measured_fraction_theta_full 1.000
_diffrn_measured_fraction_theta_max 1.000
_diffrn_measurement_device_type 'CCD area detector'
_diffrn_measurement_method '\w scan'
_diffrn_radiation_monochromator graphite
_diffrn_radiation_source 'fine-focus sealed tube'
_diffrn_radiation_type MoK\a
_diffrn_radiation_wavelength 0.71073
_diffrn_reflns_av_R_equivalents 0.0199
_diffrn_reflns_av_sigmaI/netI 0.0300
_diffrn_reflns_limit_h_max 7
_diffrn_reflns_limit_h_min 0
_diffrn_reflns_limit_k_max 9
_diffrn_reflns_limit_k_min -9
_diffrn_reflns_limit_l_max 9
_diffrn_reflns_limit_l_min -10
_diffrn_reflns_number 1680
_diffrn_reflns_theta_full 25.17
_diffrn_reflns_theta_max 25.17
_diffrn_reflns_theta_min 2.50
_diffrn_standards_decay_% 0
_diffrn_standards_number 0
_exptl_absorpt_coefficient_mu 1.602
_exptl_absorpt_correction_T_max 0.852
_exptl_absorpt_correction_T_min 0.825
_exptl_absorpt_correction_type multi-scan
_exptl_absorpt_process_details 'SADABS (Sheldrick, 1996)'
_exptl_crystal_colour blue
_exptl_crystal_density_diffrn 1.537
_exptl_crystal_density_method 'not measured'
_exptl_crystal_description block
_exptl_crystal_F_000 207
_exptl_crystal_size_max 0.30
_exptl_crystal_size_mid 0.10
_exptl_crystal_size_min 0.10
_refine_diff_density_max 0.935
_refine_diff_density_min -0.826
_refine_diff_density_rms 0.211
_refine_ls_extinction_coef 0.09(2)
_refine_ls_extinction_expression Fc^*^=kFc[1+0.001xFc^2^\l^3^/sin(2\q)]^-1/4^
_refine_ls_extinction_method SHELXL
_refine_ls_goodness_of_fit_ref 1.128
_refine_ls_hydrogen_treatment constr
_refine_ls_matrix_type full
_refine_ls_number_parameters 98
_refine_ls_number_reflns 1535
_refine_ls_number_restraints 0
_refine_ls_restrained_S_all 1.128
_refine_ls_R_factor_all 0.0593
_refine_ls_R_factor_gt 0.0426
_refine_ls_shift/su_max 0.000
_refine_ls_shift/su_mean 0.000
_refine_ls_structure_factor_coef Fsqd
_refine_ls_weighting_details 'calc w=1/[\s^2^(Fo^2^)+(0.1589P)^2^+0.3255P] where P=(Fo^2^+2Fc^2^)/3'
_refine_ls_weighting_scheme calc
_refine_ls_wR_factor_gt 0.1303
_refine_ls_wR_factor_ref 0.2178
_reflns_number_gt 1329
_reflns_number_total 1535
_reflns_threshold_expression >2sigma(I)
_cod_data_source_file 1267-2574.cff
_cod_data_source_block x1
_cod_depositor_comments
;
The following automatic conversions were performed:
'_symmetry_cell_setting' value 'Triclinic' changed to 'triclinic'
according to '/home/saulius/struct/CIF-dictionaries/cif_core.dic'
dictionary named 'cif_core.dic' version 2.4.1 from 2010-06-29.

Automatic conversion script
Id: cif_fix_enum 1555 2011-01-17 13:19:09Z saulius 
;
_cod_database_code 8102436

loop_
_symmetry_equiv_pos_as_xyz
'x, y, z'
'-x, -y, -z'

loop_
_atom_site_label
_atom_site_type_symbol
_atom_site_fract_x
_atom_site_fract_y
_atom_site_fract_z
_atom_site_U_iso_or_equiv
_atom_site_adp_type
_atom_site_occupancy
_atom_site_symmetry_multiplicity
_atom_site_calc_flag
_atom_site_refinement_flags
_atom_site_disorder_assembly
_atom_site_disorder_group
Cu Cu 0.0000 0.0000 0.0000 0.0262(5) Uani 1 2 d S . .
Cl1 Cl -0.2989(2) 0.14752(17) -0.09446(17) 0.0359(5) Uani 1 1 d . . .
O1 O 0.1085(7) 0.2534(6) 0.5354(5) 0.0433(11) Uani 1 1 d . . .
N1 N 0.1640(7) 0.1466(5) -0.1080(5) 0.0269(10) Uani 1 1 d . . .
H1A H 0.2848 0.1036 -0.1067 0.032 Uiso 1 1 calc R . .
H1D H 0.0813 0.1444 -0.2137 0.032 Uiso 1 1 calc R . .
C1 C -0.0391(9) 0.2879(8) 0.3842(7) 0.0356(13) Uani 1 1 d . . .
H1B H -0.1316 0.3649 0.4078 0.043 Uiso 1 1 calc R . .
H1C H -0.1313 0.1832 0.3241 0.043 Uiso 1 1 calc R . .
N2 N 0.2272(7) 0.2533(5) 0.2445(5) 0.0269(10) Uani 1 1 d . . .
C2 C 0.2510(10) 0.1445(8) 0.5038(7) 0.0392(14) Uani 1 1 d . . .
H2A H 0.1672 0.0356 0.4476 0.047 Uiso 1 1 calc R . .
H2B H 0.3540 0.1261 0.6072 0.047 Uiso 1 1 calc R . .
C3 C 0.3728(9) 0.2189(8) 0.4003(7) 0.0339(12) Uani 1 1 d . . .
H3A H 0.4652 0.3235 0.4604 0.041 Uiso 1 1 calc R . .
H3B H 0.4657 0.1406 0.3794 0.041 Uiso 1 1 calc R . .
C4 C 0.0786(10) 0.3649(7) 0.2790(7) 0.0331(12) Uani 1 1 d . . .
H4A H -0.0265 0.3827 0.1763 0.040 Uiso 1 1 calc R . .
H4B H 0.1614 0.4743 0.3349 0.040 Uiso 1 1 calc R . .
C5 C 0.3542(9) 0.3328(7) 0.1522(7) 0.0339(12) Uani 1 1 d . . .
H5A H 0.4802 0.2768 0.1634 0.041 Uiso 1 1 calc R . .
H5B H 0.4062 0.4505 0.1998 0.041 Uiso 1 1 calc R . .
C6 C 0.2270(9) 0.3251(6) -0.0275(7) 0.0329(12) Uani 1 1 d . . .
H6A H 0.0975 0.3768 -0.0401 0.040 Uiso 1 1 calc R . .
H6B H 0.3146 0.3882 -0.0799 0.040 Uiso 1 1 calc R . .

loop_
_atom_site_aniso_label
_atom_site_aniso_U_11
_atom_site_aniso_U_22
_atom_site_aniso_U_33
_atom_site_aniso_U_23
_atom_site_aniso_U_13
_atom_site_aniso_U_12
Cu 0.0221(6) 0.0294(6) 0.0316(6) 0.0116(4) 0.0122(4) 0.0070(4)
Cl1 0.0269(8) 0.0403(9) 0.0410(9) 0.0112(6) 0.0088(6) 0.0114(6)
O1 0.040(2) 0.065(3) 0.026(2) 0.0052(18) 0.0138(17) 0.007(2)
N1 0.023(2) 0.034(2) 0.026(2) 0.0068(17) 0.0103(17) 0.0061(17)
C1 0.025(3) 0.045(3) 0.033(3) 0.000(2) 0.007(2) 0.005(2)
N2 0.026(2) 0.029(2) 0.028(2) 0.0071(16) 0.0113(17) 0.0044(17)
C2 0.036(3) 0.055(4) 0.023(3) 0.010(2) 0.003(2) 0.007(3)
C3 0.026(3) 0.046(3) 0.029(3) 0.004(2) 0.008(2) 0.006(2)
C4 0.038(3) 0.031(3) 0.028(3) 0.001(2) 0.009(2) 0.007(2)
C5 0.031(3) 0.033(3) 0.041(3) 0.004(2) 0.020(2) -0.001(2)
C6 0.038(3) 0.027(3) 0.039(3) 0.012(2) 0.020(2) 0.005(2)

loop_
_atom_type_symbol
_atom_type_description
_atom_type_scat_dispersion_real
_atom_type_scat_dispersion_imag
_atom_type_scat_source
C C 0.0033 0.0016 'International Tables Vol C Tables 4.2.6.8 and 6.1.1.4'
H H 0.0000 0.0000 'International Tables Vol C Tables 4.2.6.8 and 6.1.1.4'
N N 0.0061 0.0033 'International Tables Vol C Tables 4.2.6.8 and 6.1.1.4'
O O 0.0106 0.0060 'International Tables Vol C Tables 4.2.6.8 and 6.1.1.4'
Cl Cl 0.1484 0.1585 'International Tables Vol C Tables 4.2.6.8 and 6.1.1.4'
Cu Cu 0.3201 1.2651 'International Tables Vol C Tables 4.2.6.8 and 6.1.1.4'

loop_
_geom_angle_atom_site_label_1
_geom_angle_atom_site_label_2
_geom_angle_atom_site_label_3
_geom_angle
_geom_angle_site_symmetry_1
_geom_angle_site_symmetry_3
_geom_angle_publ_flag
N1 Cu N1 180.0(2) . 2 ?
N1 Cu Cl1 89.55(13) . . ?
N1 Cu Cl1 90.45(13) 2 . ?
N1 Cu Cl1 90.45(13) . 2 ?
N1 Cu Cl1 89.55(13) 2 2 ?
Cl1 Cu Cl1 180.00(5) . 2 ?
C2 O1 C1 110.2(4) . . ?
C6 N1 Cu 113.2(3) . . ?
C6 N1 H1A 108.9 . . ?
Cu N1 H1A 108.9 . . ?
C6 N1 H1D 108.9 . . ?
Cu N1 H1D 108.9 . . ?
H1A N1 H1D 107.8 . . ?
O1 C1 C4 111.9(5) . . ?
O1 C1 H1B 109.2 . . ?
C4 C1 H1B 109.2 . . ?
O1 C1 H1C 109.2 . . ?
C4 C1 H1C 109.2 . . ?
H1B C1 H1C 107.9 . . ?
C3 N2 C5 109.8(4) . . ?
C3 N2 C4 108.3(4) . . ?
C5 N2 C4 111.3(4) . . ?
O1 C2 C3 111.4(5) . . ?
O1 C2 H2A 109.3 . . ?
C3 C2 H2A 109.3 . . ?
O1 C2 H2B 109.3 . . ?
C3 C2 H2B 109.3 . . ?
H2A C2 H2B 108.0 . . ?
N2 C3 C2 112.1(5) . . ?
N2 C3 H3A 109.2 . . ?
C2 C3 H3A 109.2 . . ?
N2 C3 H3B 109.2 . . ?
C2 C3 H3B 109.2 . . ?
H3A C3 H3B 107.9 . . ?
N2 C4 C1 110.9(4) . . ?
N2 C4 H4A 109.5 . . ?
C1 C4 H4A 109.5 . . ?
N2 C4 H4B 109.5 . . ?
C1 C4 H4B 109.5 . . ?
H4A C4 H4B 108.0 . . ?
N2 C5 C6 113.3(4) . . ?
N2 C5 H5A 108.9 . . ?
C6 C5 H5A 108.9 . . ?
N2 C5 H5B 108.9 . . ?
C6 C5 H5B 108.9 . . ?
H5A C5 H5B 107.7 . . ?
N1 C6 C5 110.4(4) . . ?
N1 C6 H6A 109.6 . . ?
C5 C6 H6A 109.6 . . ?
N1 C6 H6B 109.6 . . ?
C5 C6 H6B 109.6 . . ?
H6A C6 H6B 108.1 . . ?

loop_
_geom_bond_atom_site_label_1
_geom_bond_atom_site_label_2
_geom_bond_distance
_geom_bond_site_symmetry_2
_geom_bond_publ_flag
Cu N1 1.997(4) . ?
Cu N1 1.997(4) 2 ?
Cu Cl1 2.3696(14) . ?
Cu Cl1 2.3696(14) 2 ?
O1 C2 1.426(8) . ?
O1 C1 1.430(7) . ?
N1 C6 1.483(6) . ?
N1 H1A 0.9000 . ?
N1 H1D 0.9000 . ?
C1 C4 1.506(8) . ?
C1 H1B 0.9700 . ?
C1 H1C 0.9700 . ?
N2 C3 1.454(7) . ?
N2 C5 1.467(6) . ?
N2 C4 1.481(7) . ?
C2 C3 1.503(8) . ?
C2 H2A 0.9700 . ?
C2 H2B 0.9700 . ?
C3 H3A 0.9700 . ?
C3 H3B 0.9700 . ?
C4 H4A 0.9700 . ?
C4 H4B 0.9700 . ?
C5 C6 1.504(8) . ?
C5 H5A 0.9700 . ?
C5 H5B 0.9700 . ?
C6 H6A 0.9700 . ?
C6 H6B 0.9700 . ?

loop_
_geom_hbond_atom_site_label_D
_geom_hbond_atom_site_label_H
_geom_hbond_atom_site_label_A
_geom_hbond_distance_DH
_geom_hbond_distance_HA
_geom_hbond_distance_DA
_geom_hbond_angle_DHA
_geom_hbond_site_symmetry_A
N1 H1A Cl1 0.90 2.69 3.498(4) 150.3 1_655
N1 H1D O1 0.90 2.47 3.208(6) 139.1 1_554
C2 H2B Cl1 0.97 2.82 3.770(6) 166.8 1_656

loop_
_geom_torsion_atom_site_label_1
_geom_torsion_atom_site_label_2
_geom_torsion_atom_site_label_3
_geom_torsion_atom_site_label_4
_geom_torsion
_geom_torsion_site_symmetry_1
_geom_torsion_site_symmetry_2
_geom_torsion_site_symmetry_3
_geom_torsion_site_symmetry_4
_geom_torsion_publ_flag
N1 Cu N1 C6 -54(100) 2 . . . ?
Cl1 Cu N1 C6 69.1(3) . . . . ?
Cl1 Cu N1 C6 -110.9(3) 2 . . . ?
C2 O1 C1 C4 -57.1(6) . . . . ?
C1 O1 C2 C3 56.6(6) . . . . ?
C5 N2 C3 C2 177.3(5) . . . . ?
C4 N2 C3 C2 55.7(6) . . . . ?
O1 C2 C3 N2 -57.7(6) . . . . ?
C3 N2 C4 C1 -55.1(6) . . . . ?
C5 N2 C4 C1 -175.9(4) . . . . ?
O1 C1 C4 N2 57.1(6) . . . . ?
C3 N2 C5 C6 162.5(4) . . . . ?
C4 N2 C5 C6 -77.6(5) . . . . ?
Cu N1 C6 C5 55.2(5) . . . . ?
N2 C5 C6 N1 -64.4(6) . . . . ?
